data_7216014
loop_
_publ_author_name
'Dey, Archan'
'Desiraju, Gautam R.'

_publ_section_title
;
 Dimorphs of 4&#x2032;-amino-4-hydroxy-2&#x2032;-methylbiphenyl:
 Assessment of likelihood of polymorphism in flexible molecules
;
_journal_issue 6
_journal_name_full CrystEngComm
_journal_page_first 477
_journal_paper_doi 10.1039/b605751a
_journal_volume 8
_journal_year 2006
_chemical_formula_moiety 'C13 H13 N O'
_chemical_formula_sum 'C13 H13 N O'
_chemical_formula_weight 199.24
_chemical_name_systematic
;
4-amino-2-methyl-4'-hydroxydiphenyl
;
_space_group_IT_number 14
_symmetry_cell_setting monoclinic
_symmetry_space_group_name_Hall '-P 2yn'
_symmetry_space_group_name_H-M 'P 1 21/n 1'
_atom_sites_solution_hydrogens geom
_atom_sites_solution_primary direct
_atom_sites_solution_secondary difmap
_audit_creation_method SHELXL-97
_cell_angle_alpha 90.00
_cell_angle_beta 96.3320(10)
_cell_angle_gamma 90.00
_cell_formula_units_Z 8
_cell_length_a 11.1587(2)
_cell_length_b 9.5748(2)
_cell_length_c 19.9175(4)
_cell_measurement_reflns_used 3274
_cell_measurement_temperature 120(2)
_cell_measurement_theta_max 27.239
_cell_measurement_theta_min 2.201
_cell_volume 2115.05(7)
_computing_cell_refinement 'Bruker SAINT'
_computing_data_collection 'Bruker SMART'
_computing_data_reduction 'Bruker SAINT'
_computing_molecular_graphics 'Bruker SHELXTL'
_computing_publication_material 'Bruker SHELXTL'
_computing_structure_refinement 'SHELXL-97 (Sheldrick, 1997)'
_computing_structure_solution 'SHELXS-97 (Sheldrick, 1990)'
_diffrn_ambient_temperature 120(2)
_diffrn_measured_fraction_theta_full 0.999
_diffrn_measured_fraction_theta_max 0.999
_diffrn_measurement_device_type 'Bruker SMART'
_diffrn_measurement_method /w
_diffrn_radiation_monochromator graphite
_diffrn_radiation_source 'fine-focus sealed tube'
_diffrn_radiation_type MoK\a
_diffrn_radiation_wavelength 0.71073
_diffrn_reflns_av_R_equivalents 0.0487
_diffrn_reflns_av_sigmaI/netI 0.0475
_diffrn_reflns_limit_h_max 13
_diffrn_reflns_limit_h_min -14
_diffrn_reflns_limit_k_max 12
_diffrn_reflns_limit_k_min -11
_diffrn_reflns_limit_l_max 25
_diffrn_reflns_limit_l_min -25
_diffrn_reflns_number 16432
_diffrn_reflns_theta_full 27.49
_diffrn_reflns_theta_max 27.49
_diffrn_reflns_theta_min 2.00
_diffrn_standards_decay_% 0
_diffrn_standards_number 0
_exptl_absorpt_coefficient_mu 0.079
_exptl_absorpt_correction_type none
_exptl_crystal_colour Yellow
_exptl_crystal_density_diffrn 1.251
_exptl_crystal_density_meas ?
_exptl_crystal_density_method 'not measured'
_exptl_crystal_description block
_exptl_crystal_F_000 848
_exptl_crystal_size_max 0.19
_exptl_crystal_size_mid 0.12
_exptl_crystal_size_min 0.10
_refine_diff_density_max 0.242
_refine_diff_density_min -0.196
_refine_diff_density_rms 0.043
_refine_ls_extinction_method none
_refine_ls_goodness_of_fit_ref 0.958
_refine_ls_hydrogen_treatment mixed
_refine_ls_matrix_type full
_refine_ls_number_parameters 297
_refine_ls_number_reflns 4855
_refine_ls_number_restraints 0
_refine_ls_restrained_S_all 0.958
_refine_ls_R_factor_all 0.0805
_refine_ls_R_factor_gt 0.0406
_refine_ls_shift/su_max 0.000
_refine_ls_shift/su_mean 0.000
_refine_ls_structure_factor_coef Fsqd
_refine_ls_weighting_details 'calc w=1/[\s^2^(Fo^2^)+(0.0578P)^2^+0.0000P] where P=(Fo^2^+2Fc^2^)/3'
_refine_ls_weighting_scheme calc
_refine_ls_wR_factor_gt 0.0984
_refine_ls_wR_factor_ref 0.1171
_reflns_number_gt 2929
_reflns_number_total 4855
_reflns_threshold_expression >2sigma(I)
_cod_duplicate_entry 7203433
_cod_data_source_file b605751a.txt
_cod_data_source_block FORM-II
_cod_depositor_comments
;
The following automatic conversions were performed:

'_symmetry_cell_setting' value 'Monoclinic' changed to 'monoclinic'
according to
/usr/data/users/saulius/automatic-downloads/retrospective/RSC/lib/dictionaries/cif_core.dic
dictionary named 'cif_core.dic' version 2.4.2 from 2011-04-26.

Automatic conversion script
Id: cif_fix_values 2281 2013-09-26 08:29:07Z andrius 

The following automatic conversions were performed:

'_exptl_crystal_density_meas' value 'not measured' was changed to '?'
- the value is perceived as not measured.

Automatic conversion script
Id: cif_fix_values 3008 2015-01-20 13:52:24Z robertas 
;
_cod_original_sg_symbol_Hall '-P 2yn '
_cod_original_sg_symbol_H-M P2(1)/n
_cod_database_code 7216014

loop_
_symmetry_equiv_pos_as_xyz
'x, y, z'
'-x+1/2, y+1/2, -z+1/2'
'-x, -y, -z'
'x-1/2, -y-1/2, z-1/2'

loop_
_atom_site_label
_atom_site_type_symbol
_atom_site_fract_x
_atom_site_fract_y
_atom_site_fract_z
_atom_site_U_iso_or_equiv
_atom_site_adp_type
_atom_site_occupancy
_atom_site_symmetry_multiplicity
_atom_site_calc_flag
_atom_site_refinement_flags
O1 O 0.38007(10) 0.56281(12) 0.23858(5) 0.0308(3) Uani 1 1 d .
H1A H 0.3930(18) 0.484(2) 0.2171(9) 0.055(6) Uiso 1 1 d .
C1 C 0.46399(14) 0.57071(15) 0.29460(7) 0.0242(3) Uani 1 1 d .
C2 C 0.46924(15) 0.69317(15) 0.33181(7) 0.0277(4) Uani 1 1 d .
H2 H 0.4182 0.7671 0.3183 0.033 Uiso 1 1 calc R
C3 C 0.55045(15) 0.70520(15) 0.38902(7) 0.0272(4) Uani 1 1 d .
H3 H 0.5525 0.7874 0.4140 0.033 Uiso 1 1 calc R
C4 C 0.62980(14) 0.59697(15) 0.41043(7) 0.0239(3) Uani 1 1 d .
C5 C 0.62377(15) 0.47541(15) 0.37129(7) 0.0267(4) Uani 1 1 d .
H5 H 0.6760 0.4020 0.3840 0.032 Uiso 1 1 calc R
C6 C 0.54237(15) 0.46160(15) 0.31442(7) 0.0260(4) Uani 1 1 d .
H6 H 0.5398 0.3795 0.2893 0.031 Uiso 1 1 calc R
C7 C 0.71551(15) 0.61313(14) 0.47243(7) 0.0240(3) Uani 1 1 d .
C8 C 0.67237(15) 0.62062(15) 0.53559(7) 0.0261(3) Uani 1 1 d .
H8 H 0.5901 0.6109 0.5383 0.031 Uiso 1 1 calc R
C9 C 0.74887(15) 0.64203(15) 0.59417(7) 0.0281(4) Uani 1 1 d .
H9 H 0.7180 0.6445 0.6357 0.034 Uiso 1 1 calc R
C10 C 0.87136(15) 0.65986(14) 0.59113(7) 0.0257(3) Uani 1 1 d .
C11 C 0.91638(15) 0.65032(15) 0.52864(7) 0.0271(4) Uani 1 1 d .
H11 H 0.9988 0.6596 0.5264 0.033 Uiso 1 1 calc R
C12 C 0.83999(15) 0.62713(15) 0.46943(7) 0.0254(3) Uani 1 1 d .
C13 C 0.89237(16) 0.62358(18) 0.40285(8) 0.0357(4) Uani 1 1 d .
H13A H 0.9783 0.6344 0.4106 0.054 Uiso 1 1 calc R
H13B H 0.8587 0.6983 0.3746 0.054 Uiso 1 1 calc R
H13C H 0.8734 0.5358 0.3809 0.054 Uiso 1 1 calc R
N1 N 0.94991(15) 0.68057(15) 0.65134(7) 0.0315(3) Uani 1 1 d .
H1B H 0.9210(17) 0.7433(19) 0.6778(9) 0.044(6) Uiso 1 1 d .
H1C H 1.0266(19) 0.7054(19) 0.6425(9) 0.048(6) Uiso 1 1 d .
O2 O 0.40997(11) 0.33229(11) 0.16526(5) 0.0292(3) Uani 1 1 d .
H2A H 0.4006(18) 0.248(2) 0.1848(10) 0.055(6) Uiso 1 1 d .
C21 C 0.34412(14) 0.34548(15) 0.10287(7) 0.0240(3) Uani 1 1 d .
C22 C 0.35801(15) 0.46713(15) 0.06624(7) 0.0282(4) Uani 1 1 d .
H22 H 0.4130 0.5347 0.0832 0.034 Uiso 1 1 calc R
C23 C 0.29020(15) 0.48768(15) 0.00466(7) 0.0266(4) Uani 1 1 d .
H23 H 0.3000 0.5696 -0.0192 0.032 Uiso 1 1 calc R
C24 C 0.20728(14) 0.38785(15) -0.02245(7) 0.0234(3) Uani 1 1 d .
C26 C 0.26461(15) 0.24378(15) 0.07623(7) 0.0262(4) Uani 1 1 d .
H26 H 0.2568 0.1608 0.0996 0.031 Uiso 1 1 calc R
C25 C 0.19685(14) 0.26571(15) 0.01493(7) 0.0257(3) Uani 1 1 d .
H25 H 0.1426 0.1972 -0.0020 0.031 Uiso 1 1 calc R
C27 C 0.12861(14) 0.40782(14) -0.08726(7) 0.0224(3) Uani 1 1 d .
C28 C 0.00362(14) 0.40034(14) -0.08690(7) 0.0243(3) Uani 1 1 d .
H28 H -0.0277 0.3890 -0.0459 0.029 Uiso 1 1 calc R
C29 C -0.07521(15) 0.40919(14) -0.14548(7) 0.0242(3) Uani 1 1 d .
H29 H -0.1580 0.4060 -0.1434 0.029 Uiso 1 1 calc R
C30 C -0.02978(15) 0.42296(14) -0.20761(7) 0.0235(3) Uani 1 1 d .
C31 C 0.09407(14) 0.43328(15) -0.20849(7) 0.0257(3) Uani 1 1 d .
H31 H 0.1247 0.4444 -0.2497 0.031 Uiso 1 1 calc R
C32 C 0.17411(14) 0.42752(15) -0.14968(7) 0.0253(3) Uani 1 1 d .
C33 C 0.30759(16) 0.43897(19) -0.15484(8) 0.0394(4) Uani 1 1 d .
H33A H 0.3250 0.4037 -0.1978 0.059 Uiso 1 1 calc R
H33B H 0.3510 0.3854 -0.1194 0.059 Uiso 1 1 calc R
H33C H 0.3317 0.5351 -0.1506 0.059 Uiso 1 1 calc R
N2 N -0.10796(14) 0.42001(14) -0.26925(7) 0.0278(3) Uani 1 1 d .
H2C H -0.1857(19) 0.4331(19) -0.2616(9) 0.048(6) Uiso 1 1 d .
H2B H -0.0865(16) 0.4891(19) -0.2989(9) 0.042(5) Uiso 1 1 d .

loop_
_atom_site_aniso_label
_atom_site_aniso_U_11
_atom_site_aniso_U_22
_atom_site_aniso_U_33
_atom_site_aniso_U_23
_atom_site_aniso_U_13
_atom_site_aniso_U_12
O1 0.0346(7) 0.0304(6) 0.0255(6) -0.0036(5) -0.0057(5) 0.0033(5)
C1 0.0262(9) 0.0262(8) 0.0200(8) 0.0011(6) 0.0015(6) -0.0021(6)
C2 0.0316(10) 0.0238(8) 0.0274(9) 0.0006(6) 0.0012(7) 0.0060(7)
C3 0.0342(10) 0.0216(8) 0.0253(8) -0.0043(6) 0.0009(7) 0.0014(7)
C4 0.0275(9) 0.0235(8) 0.0204(8) -0.0005(6) 0.0014(6) -0.0023(6)
C5 0.0310(9) 0.0225(8) 0.0261(8) 0.0017(6) 0.0010(7) 0.0031(7)
C6 0.0340(9) 0.0214(8) 0.0223(8) -0.0034(6) 0.0016(7) -0.0010(6)
C7 0.0312(9) 0.0177(7) 0.0226(8) -0.0001(5) 0.0004(7) 0.0015(6)
C8 0.0267(9) 0.0244(8) 0.0273(9) -0.0018(6) 0.0031(7) 0.0037(6)
C9 0.0380(10) 0.0256(8) 0.0209(8) -0.0012(6) 0.0044(7) 0.0048(7)
C10 0.0343(10) 0.0183(7) 0.0230(8) -0.0002(6) -0.0030(7) 0.0015(6)
C11 0.0271(9) 0.0250(8) 0.0288(9) 0.0011(6) 0.0011(7) 0.0000(6)
C12 0.0312(9) 0.0226(8) 0.0222(8) 0.0002(6) 0.0016(7) 0.0009(6)
C13 0.0340(10) 0.0446(10) 0.0291(9) 0.0020(7) 0.0063(8) -0.0025(8)
N1 0.0381(10) 0.0307(8) 0.0238(7) -0.0037(6) -0.0043(7) -0.0004(7)
O2 0.0375(7) 0.0264(6) 0.0215(6) -0.0004(4) -0.0072(5) -0.0001(5)
C21 0.0256(9) 0.0254(8) 0.0200(8) -0.0031(6) -0.0022(6) 0.0041(6)
C22 0.0305(9) 0.0245(8) 0.0281(9) -0.0041(6) -0.0038(7) -0.0038(7)
C23 0.0297(9) 0.0226(8) 0.0263(8) 0.0025(6) -0.0015(7) -0.0028(6)
C24 0.0242(9) 0.0244(8) 0.0213(8) -0.0008(6) 0.0006(6) 0.0014(6)
C26 0.0319(9) 0.0227(8) 0.0232(8) 0.0030(6) -0.0011(7) 0.0000(7)
C25 0.0274(9) 0.0247(8) 0.0243(8) -0.0022(6) -0.0008(7) -0.0036(6)
C27 0.0269(9) 0.0176(7) 0.0217(8) -0.0005(5) -0.0016(6) -0.0005(6)
C28 0.0301(9) 0.0220(8) 0.0208(8) 0.0012(6) 0.0028(7) -0.0016(6)
C29 0.0236(9) 0.0227(8) 0.0257(8) 0.0008(6) 0.0009(6) -0.0012(6)
C30 0.0303(9) 0.0175(7) 0.0213(8) -0.0001(5) -0.0041(6) 0.0007(6)
C31 0.0291(9) 0.0281(8) 0.0198(8) 0.0013(6) 0.0028(7) 0.0011(7)
C32 0.0269(9) 0.0244(8) 0.0242(8) 0.0000(6) 0.0007(7) 0.0006(6)
C33 0.0300(10) 0.0566(12) 0.0315(10) 0.0027(8) 0.0035(8) 0.0002(8)
N2 0.0293(9) 0.0304(8) 0.0221(7) 0.0022(5) -0.0045(6) 0.0002(6)

loop_
_atom_type_symbol
_atom_type_description
_atom_type_scat_dispersion_real
_atom_type_scat_dispersion_imag
_atom_type_scat_source
C C 0.0033 0.0016 'International Tables Vol C Tables 4.2.6.8 and 6.1.1.4'
H H 0.0000 0.0000 'International Tables Vol C Tables 4.2.6.8 and 6.1.1.4'
N N 0.0061 0.0033 'International Tables Vol C Tables 4.2.6.8 and 6.1.1.4'
O O 0.0106 0.0060 'International Tables Vol C Tables 4.2.6.8 and 6.1.1.4'

loop_
_geom_angle_atom_site_label_1
_geom_angle_atom_site_label_2
_geom_angle_atom_site_label_3
_geom_angle
C1 O1 H1A 107.8(13)
O1 C1 C2 117.70(13)
O1 C1 C6 122.58(13)
C2 C1 C6 119.72(14)
C3 C2 C1 119.84(14)
C3 C2 H2 120.1
C1 C2 H2 120.1
C2 C3 C4 121.72(14)
C2 C3 H3 119.1
C4 C3 H3 119.1
C5 C4 C3 117.18(14)
C5 C4 C7 122.52(13)
C3 C4 C7 120.30(13)
C6 C5 C4 121.67(14)
C6 C5 H5 119.2
C4 C5 H5 119.2
C5 C6 C1 119.86(13)
C5 C6 H6 120.1
C1 C6 H6 120.1
C8 C7 C12 118.32(14)
C8 C7 C4 119.99(15)
C12 C7 C4 121.63(13)
C9 C8 C7 121.68(16)
C9 C8 H8 119.2
C7 C8 H8 119.2
C8 C9 C10 120.11(14)
C8 C9 H9 119.9
C10 C9 H9 119.9
C9 C10 C11 119.00(14)
C9 C10 N1 120.04(14)
C11 C10 N1 120.88(16)
C12 C11 C10 121.19(15)
C12 C11 H11 119.4
C10 C11 H11 119.4
C11 C12 C7 119.65(14)
C11 C12 C13 119.16(15)
C7 C12 C13 121.13(14)
C12 C13 H13A 109.5
C12 C13 H13B 109.5
H13A C13 H13B 109.5
C12 C13 H13C 109.5
H13A C13 H13C 109.5
H13B C13 H13C 109.5
C10 N1 H1B 111.5(12)
C10 N1 H1C 111.9(11)
H1B N1 H1C 110.3(16)
C21 O2 H2A 113.2(12)
O2 C21 C26 122.49(13)
O2 C21 C22 118.05(13)
C26 C21 C22 119.45(14)
C23 C22 C21 120.17(14)
C23 C22 H22 119.9
C21 C22 H22 119.9
C22 C23 C24 121.33(14)
C22 C23 H23 119.3
C24 C23 H23 119.3
C23 C24 C25 117.19(14)
C23 C24 C27 123.27(13)
C25 C24 C27 119.51(13)
C25 C26 C21 119.88(14)
C25 C26 H26 120.1
C21 C26 H26 120.1
C26 C25 C24 121.94(14)
C26 C25 H25 119.0
C24 C25 H25 119.0
C28 C27 C32 117.98(14)
C28 C27 C24 118.79(13)
C32 C27 C24 123.16(14)
C29 C28 C27 122.30(14)
C29 C28 H28 118.9
C27 C28 H28 118.9
C28 C29 C30 119.64(15)
C28 C29 H29 120.2
C30 C29 H29 120.2
C31 C30 C29 118.56(14)
C31 C30 N2 120.41(14)
C29 C30 N2 120.97(15)
C30 C31 C32 122.24(14)
C30 C31 H31 118.9
C32 C31 H31 118.9
C31 C32 C27 119.21(15)
C31 C32 C33 119.08(14)
C27 C32 C33 121.69(14)
C32 C33 H33A 109.5
C32 C33 H33B 109.5
H33A C33 H33B 109.5
C32 C33 H33C 109.5
H33A C33 H33C 109.5
H33B C33 H33C 109.5
C30 N2 H2C 111.0(12)
C30 N2 H2B 110.8(11)
H2C N2 H2B 109.0(15)

loop_
_geom_bond_atom_site_label_1
_geom_bond_atom_site_label_2
_geom_bond_distance
O1 C1 1.3774(18)
O1 H1A 0.89(2)
C1 C2 1.385(2)
C1 C6 1.391(2)
C2 C3 1.380(2)
C2 H2 0.9300
C3 C4 1.399(2)
C3 H3 0.9300
C4 C5 1.398(2)
C4 C7 1.484(2)
C5 C6 1.378(2)
C5 H5 0.9300
C6 H6 0.9300
C7 C8 1.397(2)
C7 C12 1.403(2)
C8 C9 1.383(2)
C8 H8 0.9300
C9 C10 1.385(2)
C9 H9 0.9300
C10 C11 1.396(2)
C10 N1 1.419(2)
C11 C12 1.395(2)
C11 H11 0.9300
C12 C13 1.507(2)
C13 H13A 0.9600
C13 H13B 0.9600
C13 H13C 0.9600
N1 H1B 0.883(19)
N1 H1C 0.92(2)
O2 C21 1.3778(17)
O2 H2A 0.91(2)
C21 C26 1.383(2)
C21 C22 1.392(2)
C22 C23 1.382(2)
C22 H22 0.9300
C23 C24 1.397(2)
C23 H23 0.9300
C24 C25 1.398(2)
C24 C27 1.491(2)
C26 C25 1.379(2)
C26 H26 0.9300
C25 H25 0.9300
C27 C28 1.397(2)
C27 C32 1.407(2)
C28 C29 1.384(2)
C28 H28 0.9300
C29 C30 1.394(2)
C29 H29 0.9300
C30 C31 1.388(2)
C30 N2 1.4258(19)
C31 C32 1.393(2)
C31 H31 0.9300
C32 C33 1.508(2)
C33 H33A 0.9600
C33 H33B 0.9600
C33 H33C 0.9600
N2 H2C 0.91(2)
N2 H2B 0.936(18)

loop_
_geom_torsion_atom_site_label_1
_geom_torsion_atom_site_label_2
_geom_torsion_atom_site_label_3
_geom_torsion_atom_site_label_4
_geom_torsion
O1 C1 C2 C3 178.90(14)
C6 C1 C2 C3 -1.3(2)
C1 C2 C3 C4 0.9(2)
C2 C3 C4 C5 0.1(2)
C2 C3 C4 C7 -179.65(15)
C3 C4 C5 C6 -0.7(2)
C7 C4 C5 C6 179.05(14)
C4 C5 C6 C1 0.3(2)
O1 C1 C6 C5 -179.50(14)
C2 C1 C6 C5 0.7(2)
C5 C4 C7 C8 -112.17(17)
C3 C4 C7 C8 67.59(19)
C5 C4 C7 C12 70.5(2)
C3 C4 C7 C12 -109.71(17)
C12 C7 C8 C9 0.4(2)
C4 C7 C8 C9 -177.01(13)
C7 C8 C9 C10 1.5(2)
C8 C9 C10 C11 -2.5(2)
C8 C9 C10 N1 -179.43(13)
C9 C10 C11 C12 1.8(2)
N1 C10 C11 C12 178.68(13)
C10 C11 C12 C7 0.0(2)
C10 C11 C12 C13 177.49(14)
C8 C7 C12 C11 -1.1(2)
C4 C7 C12 C11 176.23(13)
C8 C7 C12 C13 -178.51(13)
C4 C7 C12 C13 -1.2(2)
O2 C21 C22 C23 -177.32(14)
C26 C21 C22 C23 1.9(2)
C21 C22 C23 C24 -0.4(2)
C22 C23 C24 C25 -0.7(2)
C22 C23 C24 C27 177.44(14)
O2 C21 C26 C25 176.90(14)
C22 C21 C26 C25 -2.3(2)
C21 C26 C25 C24 1.2(2)
C23 C24 C25 C26 0.3(2)
C27 C24 C25 C26 -177.91(14)
C23 C24 C27 C28 -121.96(16)
C25 C24 C27 C28 56.17(19)
C23 C24 C27 C32 61.1(2)
C25 C24 C27 C32 -120.78(16)
C32 C27 C28 C29 1.1(2)
C24 C27 C28 C29 -175.96(12)
C27 C28 C29 C30 1.5(2)
C28 C29 C30 C31 -2.7(2)
C28 C29 C30 N2 174.44(13)
C29 C30 C31 C32 1.3(2)
N2 C30 C31 C32 -175.81(13)
C30 C31 C32 C27 1.3(2)
C30 C31 C32 C33 179.77(14)
C28 C27 C32 C31 -2.5(2)
C24 C27 C32 C31 174.49(13)
C28 C27 C32 C33 179.09(14)
C24 C27 C32 C33 -3.9(2)
